data_7703525
loop_
_publ_author_name
'Frogley, Benjamin J.'
'Hill, Anthony F.'

_publ_section_title
;
 Metal coordination to bipyridyl carbynes.
;
_journal_issue 10
_journal_name_full 'Dalton transactions (Cambridge, England : 2003)'
_journal_page_first 3272
_journal_page_last 3283
_journal_paper_doi 10.1039/c9dt04744a
_journal_volume 49
_journal_year 2020
_chemical_formula_moiety 'C28 H29 B N8 O2 W'
_chemical_formula_sum 'C28 H29 B N8 O2 W'
_chemical_formula_weight 704.25
_space_group_crystal_system triclinic
_space_group_IT_number 2
_space_group_name_Hall '-P 1'
_space_group_name_H-M_alt 'P -1'
_atom_sites_solution_hydrogens mixed
_audit_creation_method SHELXL-2016/6
_audit_update_record
;
2020-01-15 deposited with the CCDC.	2020-02-17 downloaded from the CCDC.
;
_cell_angle_alpha 112.852(4)
_cell_angle_beta 94.189(3)
_cell_angle_gamma 98.719(3)
_cell_formula_units_Z 6
_cell_length_a 10.7913(3)
_cell_length_b 19.8212(7)
_cell_length_c 22.1761(9)
_cell_measurement_reflns_used 8102
_cell_measurement_temperature 150.0(1)
_cell_measurement_theta_max 70.6930
_cell_measurement_theta_min 4.4110
_cell_volume 4275.0(3)
_computing_cell_refinement 'CrysAlisPro 1.171.40.36a (Rigaku OD, 2018)'
_computing_data_collection 'CrysAlisPro 1.171.40.36a (Rigaku OD, 2018)'
_computing_data_reduction 'CrysAlisPro 1.171.40.36a (Rigaku OD, 2018)'
_computing_molecular_graphics 'Mercury (Macrae et al., 2020)'
_computing_publication_material 'CIFTAB (Sheldrick, 2016)'
_computing_structure_refinement 'SHELXL-2016/6 (Sheldrick, 2016)'
_computing_structure_solution 'SHELXT 2014/5 (Sheldrick, 2014)'
_diffrn_ambient_temperature 150.0(1)
_diffrn_detector_area_resol_mean 8.1297
_diffrn_measured_fraction_theta_full 0.990
_diffrn_measured_fraction_theta_max 0.990
_diffrn_measurement_device_type 'SuperNova, Dual, Cu at home/near, EosS2'
_diffrn_measurement_method '\w scans'
_diffrn_radiation_type CuK\a
_diffrn_radiation_wavelength 1.54184
_diffrn_reflns_av_R_equivalents 0.0405
_diffrn_reflns_av_unetI/netI 0.0875
_diffrn_reflns_Laue_measured_fraction_full 0.990
_diffrn_reflns_Laue_measured_fraction_max 0.990
_diffrn_reflns_limit_h_max 10
_diffrn_reflns_limit_h_min -12
_diffrn_reflns_limit_k_max 23
_diffrn_reflns_limit_k_min -23
_diffrn_reflns_limit_l_max 26
_diffrn_reflns_limit_l_min -25
_diffrn_reflns_number 24097
_diffrn_reflns_point_group_measured_fraction_full 0.990
_diffrn_reflns_point_group_measured_fraction_max 0.990
_diffrn_reflns_theta_full 66.596
_diffrn_reflns_theta_max 66.596
_diffrn_reflns_theta_min 3.904
_diffrn_source 'micro-focus sealed X-ray tube'
_exptl_absorpt_coefficient_mu 7.841
_exptl_absorpt_correction_T_max 1.00000
_exptl_absorpt_correction_T_min 0.94813
_exptl_absorpt_correction_type multi-scan
_exptl_absorpt_process_details
;
CrysAlisPro 1.171.40.36a (Rigaku Oxford Diffraction, 2018)
Empirical absorption correction using spherical harmonics,
 implemented in SCALE3 ABSPACK scaling algorithm.
;
_exptl_crystal_colour 'clear light red'
_exptl_crystal_density_diffrn 1.641
_exptl_crystal_description prism
_exptl_crystal_F_000 2088
_exptl_crystal_size_max 0.100
_exptl_crystal_size_mid 0.100
_exptl_crystal_size_min 0.050
_refine_diff_density_max 1.429
_refine_diff_density_min -1.245
_refine_diff_density_rms 0.106
_refine_ls_extinction_method none
_refine_ls_goodness_of_fit_ref 0.946
_refine_ls_hydrogen_treatment mixed
_refine_ls_matrix_type full
_refine_ls_number_parameters 1111
_refine_ls_number_reflns 14957
_refine_ls_number_restraints 0
_refine_ls_restrained_S_all 0.946
_refine_ls_R_factor_all 0.0584
_refine_ls_R_factor_gt 0.0376
_refine_ls_shift/su_max 0.001
_refine_ls_shift/su_mean 0.000
_refine_ls_structure_factor_coef Fsqd
_refine_ls_weighting_details 'w=1/[\s^2^(Fo^2^)] where P=(Fo^2^+2Fc^2^)/3'
_refine_ls_weighting_scheme calc
_refine_ls_wR_factor_gt 0.0728
_refine_ls_wR_factor_ref 0.0812
_reflns_Friedel_coverage 0.000
_reflns_number_gt 11478
_reflns_number_total 14957
_reflns_threshold_expression 'I > 2\s(I)'
_cod_data_source_file c9dt04744a2.cif
_cod_data_source_block Compound_2
_cod_depositor_comments 'Adding full bibliography for 7703525--7703535.cif.'
_cod_database_code 7703525
_shelx_shelxl_version_number 2016/6
_shelx_space_group_comment
;
The symmetry employed for this shelxl refinement is uniquely defined
by the following loop, which should always be used as a source of
symmetry information in preference to the above space-group names.
They are only intended as comments.
;
_shelx_estimated_absorpt_t_min 0.508
_shelx_estimated_absorpt_t_max 0.695

loop_
_space_group_symop_operation_xyz
'x, y, z'
'-x, -y, -z'

loop_
_atom_site_label
_atom_site_type_symbol
_atom_site_fract_x
_atom_site_fract_y
_atom_site_fract_z
_atom_site_U_iso_or_equiv
_atom_site_adp_type
_atom_site_occupancy
_atom_site_site_symmetry_order
_atom_site_calc_flag
_atom_site_refinement_flags_posn
_atom_site_refinement_flags_adp
_atom_site_refinement_flags_occupancy
_atom_site_disorder_assembly
_atom_site_disorder_group
W100 W 0.25195(2) 0.22380(2) -0.02671(2) 0.02891(6) Uani 1 1 d . . . . .
W1 W 0.39790(3) 0.77188(2) 0.69789(2) 0.02917(6) Uani 1 1 d . . . . .
W200 W 0.92453(3) 0.77654(2) 0.39309(2) 0.02998(7) Uani 1 1 d . . . . .
N204 N 1.0340(5) 0.8270(3) 0.3352(2) 0.0294(11) Uani 1 1 d . . . . .
N202 N 1.0992(5) 0.7317(3) 0.3993(3) 0.0318(11) Uani 1 1 d . . . . .
N200 N 1.0350(4) 0.8823(3) 0.4792(2) 0.0296(11) Uani 1 1 d . . . . .
N205 N 1.1605(4) 0.8588(3) 0.3575(2) 0.0278(10) Uani 1 1 d . . . . .
N5 N 0.2164(5) 0.8083(3) 0.6870(2) 0.0301(11) Uani 1 1 d . . . . .
N201 N 1.1618(4) 0.9016(3) 0.4796(2) 0.0276(10) Uani 1 1 d . . . . .
N3 N 0.2839(5) 0.7103(3) 0.7467(2) 0.0319(11) Uani 1 1 d . . . . .
N104 N 0.4376(4) 0.1904(3) -0.0193(3) 0.0339(12) Uani 1 1 d . . . . .
N2 N 0.3165(5) 0.8795(3) 0.8320(2) 0.0332(12) Uani 1 1 d . . . . .
N100 N 0.2153(5) 0.1203(3) -0.1244(3) 0.0317(11) Uani 1 1 d . . . . .
N102 N 0.3487(5) 0.2770(3) -0.0870(3) 0.0329(11) Uani 1 1 d . . . . .
N105 N 0.5004(4) 0.1681(3) -0.0735(3) 0.0348(12) Uani 1 1 d . . . . .
N103 N 0.4207(5) 0.2392(3) -0.1329(3) 0.0337(12) Uani 1 1 d . . . . .
N7 N 0.3128(5) 0.5816(3) 0.5276(3) 0.0338(11) Uani 1 1 d . . . . .
N1 N 0.4222(5) 0.8671(3) 0.8009(2) 0.0325(12) Uani 1 1 d . . . . .
N6 N 0.1412(4) 0.8214(3) 0.7363(3) 0.0318(11) Uani 1 1 d . . . . .
N203 N 1.2160(5) 0.7774(3) 0.4139(2) 0.0311(11) Uani 1 1 d . . . . .
N101 N 0.3116(5) 0.1070(3) -0.1620(3) 0.0306(11) Uani 1 1 d . . . . .
N206 N 0.7477(5) 0.5815(3) 0.2356(3) 0.0342(12) Uani 1 1 d . . . . .
O200 O 0.6839(4) 0.8419(3) 0.3770(3) 0.0598(16) Uani 1 1 d . . . . .
O100 O -0.0105(4) 0.2662(3) -0.0483(3) 0.0566(14) Uani 1 1 d . . . . .
N4 N 0.2100(5) 0.7444(3) 0.7927(3) 0.0332(12) Uani 1 1 d . . . . .
N207 N 0.5876(5) 0.4188(3) 0.0931(3) 0.0444(14) Uani 1 1 d . . . . .
O2 O 0.6514(5) 0.7226(4) 0.7261(3) 0.0587(15) Uani 1 1 d . . . . .
O1 O 0.5562(6) 0.8731(3) 0.6399(3) 0.0638(17) Uani 1 1 d . . . . .
N00T N 0.2053(5) 0.4194(3) 0.1127(3) 0.0377(13) Uani 1 1 d . . . . .
O201 O 0.7920(6) 0.7215(4) 0.4909(3) 0.0646(17) Uani 1 1 d . . . . .
C8 C 0.3204(6) 0.5271(4) 0.4696(3) 0.0335(13) Uani 1 1 d . . . . .
C126 C 0.2711(6) 0.0440(4) -0.2170(3) 0.0343(14) Uani 1 1 d . . . . .
C215 C 1.1182(6) 0.9794(4) 0.5742(3) 0.0354(14) Uani 1 1 d . . . . .
H215 H 1.125199 1.017803 0.615912 0.042 Uiso 1 1 calc R U . . .
C216 C 1.2150(6) 0.9592(4) 0.5370(3) 0.0354(14) Uani 1 1 d . . . . .
C226 C 1.2045(6) 0.8879(4) 0.3155(3) 0.0342(14) Uani 1 1 d . . . . .
O101 O 0.1201(6) 0.1348(3) 0.0485(3) 0.0651(17) Uani 1 1 d . . . . .
C1 C 0.3969(5) 0.6972(3) 0.6172(3) 0.0294(12) Uani 1 1 d . . . . .
C125 C 0.1472(6) 0.0170(4) -0.2153(3) 0.0379(15) Uani 1 1 d . . . . .
H125 H 0.094490 -0.025501 -0.246985 0.045 Uiso 1 1 calc R U . . .
N013 N 0.1226(6) 0.5895(4) 0.2231(3) 0.0513(16) Uani 1 1 d . . . . .
C213 C 0.8748(6) 0.9291(4) 0.5529(3) 0.0388(15) Uani 1 1 d . . . . .
H21A H 0.827236 0.947456 0.526290 0.058 Uiso 1 1 calc R U . . .
H21B H 0.878019 0.960549 0.598804 0.058 Uiso 1 1 calc R U . . .
H21C H 0.834607 0.879061 0.544431 0.058 Uiso 1 1 calc R U . . .
C2 C 0.4983(6) 0.8377(4) 0.6610(3) 0.0411(16) Uani 1 1 d . . . . .
C214 C 1.0079(6) 0.9297(4) 0.5358(3) 0.0343(14) Uani 1 1 d . . . . .
C26 C 0.0299(6) 0.8221(4) 0.6485(3) 0.0415(16) Uani 1 1 d . . . . .
H26 H -0.034487 0.825437 0.620137 0.050 Uiso 1 1 calc R U . . .
C203 C 0.7198(6) 0.6325(4) 0.2907(3) 0.0386(15) Uani 1 1 d . . . . .
C6 C 0.5302(7) 0.5855(4) 0.4672(4) 0.0425(16) Uani 1 1 d . . . . .
H6 H 0.602426 0.586404 0.446897 0.051 Uiso 1 1 calc R U . . .
C4 C 0.4117(6) 0.6390(3) 0.5557(3) 0.0312(13) Uani 1 1 d . . . . .
C222 C 1.3056(6) 0.7388(4) 0.4195(3) 0.0398(15) Uani 1 1 d . . . . .
C9 C 0.2043(6) 0.4670(4) 0.4416(3) 0.0386(15) Uani 1 1 d . . . . .
C219 C 1.1168(6) 0.6647(4) 0.3939(3) 0.0365(14) Uani 1 1 d . . . . .
C103 C 0.2473(6) 0.3588(4) 0.1136(3) 0.0359(14) Uani 1 1 d . . . . .
C100 C 0.2630(6) 0.3027(4) 0.0517(3) 0.0333(13) Uani 1 1 d . . . . .
C7 C 0.4276(7) 0.5270(4) 0.4380(3) 0.0409(15) Uani 1 1 d . . . . .
H7 H 0.430101 0.488045 0.397837 0.049 Uiso 1 1 calc R U . . .
C5 C 0.5243(6) 0.6429(4) 0.5270(3) 0.0381(15) Uani 1 1 d . . . . .
H5 H 0.592118 0.682735 0.547653 0.046 Uiso 1 1 calc R U . . .
C208 C 0.6850(6) 0.4706(4) 0.1345(3) 0.0349(14) Uani 1 1 d . . . . .
C225 C 1.1071(6) 0.8742(4) 0.2667(3) 0.0366(14) Uani 1 1 d . . . . .
H225 H 1.110157 0.888146 0.231294 0.044 Uiso 1 1 calc R U . . .
C201 C 0.7757(6) 0.8218(4) 0.3863(4) 0.0418(16) Uani 1 1 d . . . . .
C16 C 0.4780(6) 0.9684(4) 0.8957(3) 0.0413(16) Uani 1 1 d . . . . .
H16 H 0.526564 1.010019 0.930438 0.050 Uiso 1 1 calc R U . . .
C224 C 1.0027(6) 0.8353(4) 0.2805(3) 0.0330(13) Uani 1 1 d . . . . .
C3 C 0.5593(6) 0.7419(4) 0.7177(3) 0.0430(17) Uani 1 1 d . . . . .
C217 C 1.3542(6) 0.9909(4) 0.5531(3) 0.0472(18) Uani 1 1 d . . . . .
H21D H 1.399794 0.952316 0.551328 0.071 Uiso 1 1 calc R U . . .
H21E H 1.372411 1.030152 0.596789 0.071 Uiso 1 1 calc R U . . .
H21F H 1.379720 1.010579 0.521680 0.071 Uiso 1 1 calc R U . . .
C220 C 1.2465(7) 0.6667(4) 0.4061(3) 0.0428(16) Uani 1 1 d . . . . .
H220 H 1.284980 0.627456 0.405317 0.051 Uiso 1 1 calc R U . . .
C25 C 0.1489(6) 0.8093(4) 0.6347(3) 0.0372(14) Uani 1 1 d . . . . .
C115 C 0.4387(7) 0.3529(5) -0.1298(4) 0.054(2) Uani 1 1 d . . . . .
H115 H 0.461507 0.394981 -0.138501 0.064 Uiso 1 1 calc R U . . .
C17 C 0.3508(6) 0.9412(4) 0.8893(3) 0.0376(15) Uani 1 1 d . . . . .
C207 C 0.6517(6) 0.5247(4) 0.1958(3) 0.0364(14) Uani 1 1 d . . . . .
N8 N 0.1856(7) 0.4325(4) 0.3761(3) 0.0604(19) Uani 1 1 d . . . . .
C209 C 0.8081(6) 0.4747(4) 0.1207(3) 0.0415(16) Uani 1 1 d . . . . .
H209 H 0.872236 0.513072 0.149641 0.050 Uiso 1 1 calc R U . . .
C101 C 0.0839(6) 0.2495(4) -0.0426(3) 0.0391(15) Uani 1 1 d . . . . .
C15 C 0.5195(6) 0.9209(4) 0.8396(4) 0.0403(16) Uani 1 1 d . . . . .
C227 C 1.3389(6) 0.9278(4) 0.3252(4) 0.0495(19) Uani 1 1 d . . . . .
H22A H 1.354564 0.972515 0.365151 0.074 Uiso 1 1 calc R U . . .
H22B H 1.352868 0.940392 0.288327 0.074 Uiso 1 1 calc R U . . .
H22C H 1.395391 0.895887 0.328534 0.074 Uiso 1 1 calc R U . . .
C124 C 0.1168(6) 0.0655(4) -0.1572(3) 0.0359(14) Uani 1 1 d . . . . .
C107 C 0.1861(6) 0.4728(4) 0.1700(3) 0.0380(15) Uani 1 1 d . . . . .
C27 C 0.0254(6) 0.8290(4) 0.7126(3) 0.0400(15) Uani 1 1 d . . . . .
C200 C 0.8207(5) 0.6934(4) 0.3314(3) 0.0337(14) Uani 1 1 d . . . . .
C108 C 0.1473(6) 0.5389(4) 0.1669(3) 0.0389(15) Uani 1 1 d . . . . .
C223 C 0.8707(6) 0.8063(4) 0.2421(3) 0.0464(17) Uani 1 1 d . . . . .
H22D H 0.842704 0.755503 0.236101 0.070 Uiso 1 1 calc R U . . .
H22E H 0.871196 0.808765 0.199752 0.070 Uiso 1 1 calc R U . . .
H22F H 0.814155 0.836355 0.266193 0.070 Uiso 1 1 calc R U . . .
C114 C 0.3609(7) 0.3457(4) -0.0851(4) 0.0426(16) Uani 1 1 d . . . . .
B100 B 0.4406(6) 0.1624(4) -0.1396(4) 0.0362(17) Uani 1 1 d . . . . .
C109 C 0.1335(7) 0.5480(4) 0.1076(4) 0.0451(17) Uani 1 1 d . . . . .
H109 H 0.152392 0.512774 0.069050 0.054 Uiso 1 1 calc R U . . .
C202 C 0.8428(6) 0.7412(4) 0.4562(4) 0.0432(17) Uani 1 1 d . . . . .
C106 C 0.2048(7) 0.4654(4) 0.2299(3) 0.0450(17) Uani 1 1 d . . . . .
H106 H 0.188536 0.501595 0.268548 0.054 Uiso 1 1 calc R U . . .
C116 C 0.4759(6) 0.2855(4) -0.1590(4) 0.0426(16) Uani 1 1 d . . . . .
C102 C 0.1680(6) 0.1659(4) 0.0198(4) 0.0428(16) Uani 1 1 d . . . . .
C21 C 0.1878(7) 0.6274(4) 0.7814(4) 0.0473(18) Uani 1 1 d . . . . .
H21 H 0.162463 0.583310 0.786697 0.057 Uiso 1 1 calc R U . . .
C221 C 1.4430(6) 0.7736(4) 0.4392(4) 0.0512(19) Uani 1 1 d . . . . .
H22G H 1.471277 0.792168 0.407521 0.077 Uiso 1 1 calc R U . . .
H22H H 1.490501 0.736906 0.440716 0.077 Uiso 1 1 calc R U . . .
H22I H 1.455536 0.814040 0.482086 0.077 Uiso 1 1 calc R U . . .
C212 C 0.6168(8) 0.3693(4) 0.0376(4) 0.057(2) Uani 1 1 d . . . . .
H212 H 0.550540 0.333511 0.007783 0.069 Uiso 1 1 calc R U . . .
C14 C 0.6512(6) 0.9236(5) 0.8219(4) 0.055(2) Uani 1 1 d . . . . .
H14A H 0.670475 0.874471 0.807016 0.083 Uiso 1 1 calc R U . . .
H14B H 0.710636 0.956845 0.860104 0.083 Uiso 1 1 calc R U . . .
H14C H 0.656797 0.941155 0.787323 0.083 Uiso 1 1 calc R U . . .
C20 C 0.2694(7) 0.6391(4) 0.7400(4) 0.0399(15) Uani 1 1 d . . . . .
C206 C 0.5300(7) 0.5178(4) 0.2120(4) 0.0476(18) Uani 1 1 d . . . . .
H206 H 0.466925 0.477849 0.184344 0.057 Uiso 1 1 calc R U . . .
C120 C 0.6272(7) 0.1750(4) 0.0115(4) 0.054(2) Uani 1 1 d . . . . .
H120 H 0.696600 0.172730 0.037649 0.065 Uiso 1 1 calc R U . . .
C10 C 0.1248(7) 0.4517(4) 0.4810(4) 0.0507(19) Uani 1 1 d . . . . .
H10 H 0.145341 0.475410 0.526739 0.061 Uiso 1 1 calc R U . . .
C11 C 0.0117(8) 0.4000(5) 0.4523(4) 0.059(2) Uani 1 1 d . . . . .
H11 H -0.044919 0.388446 0.478124 0.071 Uiso 1 1 calc R U . . .
C105 C 0.2478(7) 0.4036(4) 0.2311(3) 0.0466(17) Uani 1 1 d . . . . .
H105 H 0.262775 0.398463 0.270793 0.056 Uiso 1 1 calc R U . . .
C121 C 0.6168(6) 0.1590(4) -0.0541(4) 0.0478(18) Uani 1 1 d . . . . .
C123 C -0.0059(6) 0.0602(4) -0.1297(4) 0.050(2) Uani 1 1 d . . . . .
H12A H 0.003597 0.042685 -0.095257 0.075 Uiso 1 1 calc R U . . .
H12B H -0.071605 0.026001 -0.164326 0.075 Uiso 1 1 calc R U . . .
H12C H -0.028038 0.108598 -0.112076 0.075 Uiso 1 1 calc R U . . .
C24 C 0.2003(7) 0.7952(4) 0.5708(3) 0.0468(17) Uani 1 1 d . . . . .
H24A H 0.274456 0.832489 0.578111 0.070 Uiso 1 1 calc R U . . .
H24B H 0.137302 0.797291 0.539065 0.070 Uiso 1 1 calc R U . . .
H24C H 0.222234 0.746683 0.554317 0.070 Uiso 1 1 calc R U . . .
C127 C 0.3525(7) 0.0114(4) -0.2681(3) 0.0484(18) Uani 1 1 d . . . . .
H12D H 0.387003 0.048082 -0.283824 0.073 Uiso 1 1 calc R U . . .
H12E H 0.302544 -0.031219 -0.304383 0.073 Uiso 1 1 calc R U . . .
H12F H 0.420317 -0.003655 -0.249118 0.073 Uiso 1 1 calc R U . . .
C119 C 0.5152(6) 0.1953(4) 0.0326(4) 0.0427(16) Uani 1 1 d . . . . .
C22 C 0.1517(6) 0.6941(4) 0.8132(3) 0.0415(17) Uani 1 1 d . . . . .
C28 C -0.0781(6) 0.8422(5) 0.7540(4) 0.052(2) Uani 1 1 d . . . . .
H28A H -0.103666 0.799764 0.764145 0.078 Uiso 1 1 calc R U . . .
H28B H -0.149049 0.849682 0.730189 0.078 Uiso 1 1 calc R U . . .
H28C H -0.048500 0.885791 0.794254 0.078 Uiso 1 1 calc R U . . .
C218 C 1.0102(7) 0.5989(4) 0.3755(4) 0.0508(19) Uani 1 1 d . . . . .
H21G H 0.946778 0.612687 0.403723 0.076 Uiso 1 1 calc R U . . .
H21H H 1.042116 0.558531 0.380660 0.076 Uiso 1 1 calc R U . . .
H21I H 0.973574 0.583463 0.330295 0.076 Uiso 1 1 calc R U . . .
C112 C 0.0850(8) 0.6493(5) 0.2217(4) 0.059(2) Uani 1 1 d . . . . .
H112 H 0.070583 0.684946 0.261220 0.070 Uiso 1 1 calc R U . . .
B200 B 1.2279(6) 0.8579(4) 0.4207(3) 0.0304(14) Uani 1 1 d . . . . .
C104 C 0.2685(6) 0.3493(4) 0.1723(3) 0.0445(16) Uani 1 1 d . . . . .
H104 H 0.296210 0.307061 0.172123 0.053 Uiso 1 1 calc R U . . .
B1 B 0.1907(6) 0.8238(4) 0.8036(3) 0.0322(15) Uani 1 1 d . . . . .
C113 C 0.2965(8) 0.4030(5) -0.0398(4) 0.061(2) Uani 1 1 d . . . . .
H11A H 0.206471 0.385353 -0.049881 0.091 Uiso 1 1 calc R U . . .
H11B H 0.317469 0.448702 -0.045711 0.091 Uiso 1 1 calc R U . . .
H11C H 0.324363 0.411838 0.005177 0.091 Uiso 1 1 calc R U . . .
C118 C 0.4822(7) 0.2225(5) 0.1011(4) 0.055(2) Uani 1 1 d . . . . .
H11D H 0.480952 0.274798 0.116850 0.082 Uiso 1 1 calc R U . . .
H11E H 0.544338 0.214510 0.129594 0.082 Uiso 1 1 calc R U . . .
H11F H 0.400244 0.195576 0.100845 0.082 Uiso 1 1 calc R U . . .
C12 C -0.0135(8) 0.3663(5) 0.3836(4) 0.060(2) Uani 1 1 d . . . . .
H12 H -0.089640 0.333532 0.362182 0.072 Uiso 1 1 calc R U . . .
C204 C 0.5996(6) 0.6287(4) 0.3096(4) 0.050(2) Uani 1 1 d . . . . .
H204 H 0.584440 0.664858 0.348706 0.060 Uiso 1 1 calc R U . . .
C210 C 0.8350(7) 0.4221(4) 0.0644(4) 0.0485(18) Uani 1 1 d . . . . .
H210 H 0.917668 0.422932 0.055067 0.058 Uiso 1 1 calc R U . . .
C18 C 0.2587(7) 0.9715(4) 0.9363(3) 0.0475(18) Uani 1 1 d . . . . .
H18A H 0.198268 0.989875 0.915774 0.071 Uiso 1 1 calc R U . . .
H18B H 0.304049 1.011440 0.976044 0.071 Uiso 1 1 calc R U . . .
H18C H 0.215207 0.932427 0.946819 0.071 Uiso 1 1 calc R U . . .
C13 C 0.0747(8) 0.3823(5) 0.3493(4) 0.065(3) Uani 1 1 d . . . . .
H13 H 0.059071 0.357045 0.303468 0.078 Uiso 1 1 calc R U . . .
C211 C 0.7358(8) 0.3673(5) 0.0213(4) 0.057(2) Uani 1 1 d . . . . .
H211 H 0.750236 0.330377 -0.017417 0.068 Uiso 1 1 calc R U . . .
C23 C 0.0633(7) 0.7135(5) 0.8645(4) 0.053(2) Uani 1 1 d . . . . .
H23A H 0.111478 0.744975 0.907062 0.080 Uiso 1 1 calc R U . . .
H23B H 0.018940 0.668543 0.866083 0.080 Uiso 1 1 calc R U . . .
H23C H 0.003393 0.739326 0.853096 0.080 Uiso 1 1 calc R U . . .
C122 C 0.7085(6) 0.1363(5) -0.1014(5) 0.068(3) Uani 1 1 d . . . . .
H12G H 0.670124 0.090332 -0.138022 0.102 Uiso 1 1 calc R U . . .
H12H H 0.782577 0.129313 -0.079576 0.102 Uiso 1 1 calc R U . . .
H12I H 0.731993 0.174423 -0.117263 0.102 Uiso 1 1 calc R U . . .
C19 C 0.3348(8) 0.5834(4) 0.6933(4) 0.055(2) Uani 1 1 d . . . . .
H19A H 0.308616 0.577224 0.648851 0.082 Uiso 1 1 calc R U . . .
H19B H 0.312761 0.536314 0.696696 0.082 Uiso 1 1 calc R U . . .
H19C H 0.424832 0.600806 0.704388 0.082 Uiso 1 1 calc R U . . .
C111 C 0.0661(8) 0.6619(5) 0.1659(4) 0.058(2) Uani 1 1 d . . . . .
H111 H 0.036953 0.704279 0.167325 0.070 Uiso 1 1 calc R U . . .
C110 C 0.0912(8) 0.6104(5) 0.1069(4) 0.057(2) Uani 1 1 d . . . . .
H110 H 0.079886 0.617473 0.067967 0.068 Uiso 1 1 calc R U . . .
C205 C 0.5029(7) 0.5703(5) 0.2695(4) 0.059(2) Uani 1 1 d . . . . .
H205 H 0.421702 0.566575 0.280997 0.071 Uiso 1 1 calc R U . . .
C117 C 0.5601(8) 0.2620(5) -0.2119(5) 0.064(3) Uani 1 1 d . . . . .
H11G H 0.631449 0.247054 -0.195720 0.096 Uiso 1 1 calc R U . . .
H11H H 0.589452 0.303186 -0.223285 0.096 Uiso 1 1 calc R U . . .
H11I H 0.513029 0.220944 -0.250417 0.096 Uiso 1 1 calc R U . . .
H1 H 0.109(6) 0.843(4) 0.841(3) 0.032(18) Uiso 1 1 d . . . . .
H100 H 0.505(6) 0.142(4) -0.180(3) 0.04(2) Uiso 1 1 d . . . . .
H200 H 1.323(6) 0.884(4) 0.423(3) 0.04(2) Uiso 1 1 d . . . . .

loop_
_atom_site_aniso_label
_atom_site_aniso_U_11
_atom_site_aniso_U_22
_atom_site_aniso_U_33
_atom_site_aniso_U_23
_atom_site_aniso_U_13
_atom_site_aniso_U_12
W100 0.02595(13) 0.02824(14) 0.02674(14) 0.00433(11) 0.00264(10) 0.00768(10)
W1 0.02813(14) 0.02932(14) 0.02560(13) 0.00708(11) 0.00573(10) 0.00279(11)
W200 0.02882(14) 0.02532(13) 0.02863(14) 0.00471(11) 0.00560(10) 0.00081(10)
N204 0.031(3) 0.025(2) 0.025(3) 0.005(2) 0.0003(19) 0.000(2)
N202 0.038(3) 0.030(3) 0.029(3) 0.011(2) 0.009(2) 0.011(2)
N200 0.028(3) 0.027(3) 0.030(3) 0.007(2) 0.003(2) 0.006(2)
N205 0.024(2) 0.032(3) 0.028(3) 0.011(2) 0.0063(19) 0.007(2)
N5 0.032(3) 0.031(3) 0.024(3) 0.008(2) 0.001(2) 0.006(2)
N201 0.023(2) 0.030(3) 0.025(3) 0.007(2) 0.0049(19) 0.002(2)
N3 0.032(3) 0.035(3) 0.024(3) 0.009(2) 0.005(2) 0.001(2)
N104 0.024(2) 0.035(3) 0.036(3) 0.007(2) -0.002(2) 0.007(2)
N2 0.033(3) 0.038(3) 0.022(3) 0.005(2) 0.002(2) 0.007(2)
N100 0.029(3) 0.026(3) 0.026(3) -0.003(2) 0.004(2) 0.003(2)
N102 0.033(3) 0.032(3) 0.030(3) 0.008(2) 0.004(2) 0.009(2)
N105 0.020(2) 0.030(3) 0.045(3) 0.006(2) -0.002(2) 0.006(2)
N103 0.025(3) 0.038(3) 0.032(3) 0.007(2) 0.008(2) 0.005(2)
N7 0.031(3) 0.031(3) 0.032(3) 0.008(2) -0.001(2) 0.002(2)
N1 0.025(3) 0.040(3) 0.024(3) 0.006(2) 0.0029(19) 0.003(2)
N6 0.025(2) 0.034(3) 0.030(3) 0.007(2) 0.003(2) 0.003(2)
N203 0.031(3) 0.035(3) 0.025(3) 0.008(2) 0.0044(19) 0.008(2)
N101 0.025(3) 0.031(3) 0.028(3) 0.002(2) 0.005(2) 0.007(2)
N206 0.030(3) 0.031(3) 0.039(3) 0.012(2) 0.006(2) 0.001(2)
O200 0.031(3) 0.045(3) 0.097(5) 0.021(3) 0.013(3) 0.013(2)
O100 0.034(3) 0.058(3) 0.073(4) 0.017(3) 0.006(2) 0.021(2)
N4 0.024(2) 0.045(3) 0.028(3) 0.015(3) 0.0051(19) -0.002(2)
N207 0.034(3) 0.038(3) 0.048(4) 0.010(3) -0.003(2) -0.006(2)
O2 0.037(3) 0.073(4) 0.074(4) 0.035(3) 0.009(3) 0.021(3)
O1 0.073(4) 0.048(3) 0.070(4) 0.027(3) 0.031(3) -0.005(3)
N00T 0.035(3) 0.035(3) 0.032(3) 0.003(2) 0.007(2) 0.004(2)
O201 0.070(4) 0.066(4) 0.055(4) 0.026(3) 0.020(3) -0.005(3)
C8 0.034(3) 0.033(3) 0.029(3) 0.010(3) 0.003(2) 0.005(3)
C126 0.031(3) 0.032(3) 0.032(3) 0.007(3) 0.002(2) 0.005(3)
C215 0.040(3) 0.032(3) 0.028(3) 0.004(3) 0.003(3) 0.009(3)
C216 0.041(4) 0.030(3) 0.028(3) 0.007(3) 0.001(3) 0.001(3)
C226 0.034(3) 0.035(3) 0.033(3) 0.013(3) 0.008(3) 0.003(3)
O101 0.082(4) 0.058(4) 0.064(4) 0.030(3) 0.033(3) 0.014(3)
C1 0.026(3) 0.034(3) 0.029(3) 0.014(3) 0.005(2) 0.003(2)
C125 0.033(3) 0.031(3) 0.040(4) 0.005(3) -0.001(3) 0.004(3)
N013 0.058(4) 0.051(4) 0.034(3) 0.003(3) 0.013(3) 0.015(3)
C213 0.040(4) 0.041(4) 0.035(4) 0.010(3) 0.014(3) 0.015(3)
C2 0.044(4) 0.041(4) 0.035(4) 0.009(3) 0.011(3) 0.015(3)
C214 0.035(3) 0.033(3) 0.032(3) 0.008(3) 0.011(3) 0.009(3)
C26 0.048(4) 0.033(3) 0.032(4) 0.003(3) -0.009(3) 0.008(3)
C203 0.040(4) 0.030(3) 0.035(4) 0.008(3) 0.002(3) -0.004(3)
C6 0.046(4) 0.045(4) 0.044(4) 0.021(3) 0.019(3) 0.013(3)
C4 0.033(3) 0.030(3) 0.030(3) 0.012(3) 0.006(2) 0.006(3)
C222 0.047(4) 0.043(4) 0.033(3) 0.014(3) 0.010(3) 0.022(3)
C9 0.043(4) 0.028(3) 0.038(4) 0.006(3) -0.002(3) 0.008(3)
C219 0.048(4) 0.031(3) 0.032(3) 0.010(3) 0.009(3) 0.014(3)
C103 0.037(3) 0.034(3) 0.031(3) 0.008(3) 0.005(3) 0.006(3)
C100 0.030(3) 0.037(3) 0.034(3) 0.015(3) 0.007(2) 0.006(3)
C7 0.056(4) 0.036(4) 0.031(3) 0.011(3) 0.009(3) 0.016(3)
C5 0.037(4) 0.036(3) 0.039(4) 0.011(3) 0.012(3) 0.005(3)
C208 0.030(3) 0.032(3) 0.035(3) 0.011(3) -0.001(2) -0.004(3)
C225 0.044(4) 0.037(4) 0.027(3) 0.014(3) 0.000(3) 0.004(3)
C201 0.031(4) 0.034(4) 0.050(4) 0.009(3) 0.009(3) -0.004(3)
C16 0.038(4) 0.038(4) 0.029(3) 0.000(3) -0.006(3) -0.004(3)
C224 0.036(3) 0.032(3) 0.028(3) 0.010(3) 0.002(2) 0.005(3)
C3 0.041(4) 0.042(4) 0.035(4) 0.004(3) 0.011(3) 0.005(3)
C217 0.041(4) 0.044(4) 0.037(4) -0.002(3) 0.000(3) 0.002(3)
C220 0.060(4) 0.041(4) 0.036(4) 0.017(3) 0.017(3) 0.024(3)
C25 0.040(4) 0.032(3) 0.032(3) 0.008(3) -0.006(3) 0.007(3)
C115 0.059(5) 0.049(5) 0.062(5) 0.030(4) 0.022(4) 0.013(4)
C17 0.043(4) 0.034(3) 0.028(3) 0.005(3) 0.002(3) 0.007(3)
C207 0.035(3) 0.030(3) 0.039(4) 0.012(3) 0.002(3) -0.001(3)
N8 0.071(5) 0.056(4) 0.037(4) 0.008(3) 0.006(3) -0.006(4)
C209 0.038(4) 0.041(4) 0.035(4) 0.008(3) -0.001(3) 0.000(3)
C101 0.046(4) 0.032(3) 0.031(3) 0.005(3) 0.008(3) 0.005(3)
C15 0.023(3) 0.040(4) 0.044(4) 0.006(3) 0.000(3) -0.001(3)
C227 0.040(4) 0.058(5) 0.047(4) 0.023(4) 0.010(3) -0.006(3)
C124 0.034(3) 0.030(3) 0.037(4) 0.007(3) 0.001(3) 0.005(3)
C107 0.027(3) 0.041(4) 0.032(3) 0.001(3) 0.006(2) 0.003(3)
C27 0.033(3) 0.036(4) 0.039(4) 0.005(3) -0.001(3) 0.001(3)
C200 0.024(3) 0.038(3) 0.036(3) 0.015(3) 0.004(2) 0.001(3)
C108 0.030(3) 0.037(4) 0.039(4) 0.003(3) 0.010(3) 0.005(3)
C223 0.047(4) 0.048(4) 0.035(4) 0.015(3) -0.007(3) -0.003(3)
C114 0.047(4) 0.041(4) 0.040(4) 0.015(3) 0.009(3) 0.012(3)
B100 0.021(3) 0.038(4) 0.040(4) 0.004(3) 0.008(3) 0.007(3)
C109 0.047(4) 0.045(4) 0.039(4) 0.010(3) 0.016(3) 0.011(3)
C202 0.033(3) 0.038(4) 0.049(4) 0.008(3) 0.006(3) 0.002(3)
C106 0.045(4) 0.044(4) 0.032(4) 0.002(3) 0.007(3) 0.006(3)
C116 0.034(3) 0.045(4) 0.049(4) 0.020(4) 0.009(3) 0.001(3)
C102 0.042(4) 0.035(4) 0.046(4) 0.007(3) 0.009(3) 0.018(3)
C21 0.049(4) 0.051(4) 0.049(4) 0.032(4) 0.007(3) 0.000(3)
C221 0.038(4) 0.059(5) 0.065(5) 0.025(4) 0.019(3) 0.029(4)
C212 0.068(5) 0.032(4) 0.045(4) -0.004(3) -0.007(4) -0.009(4)
C14 0.032(4) 0.056(5) 0.058(5) 0.004(4) 0.011(3) -0.003(3)
C20 0.046(4) 0.034(4) 0.040(4) 0.017(3) 0.005(3) 0.004(3)
C206 0.039(4) 0.040(4) 0.048(4) 0.008(3) 0.001(3) -0.010(3)
C120 0.040(4) 0.044(4) 0.065(5) 0.010(4) -0.016(3) 0.012(3)
C10 0.050(4) 0.047(4) 0.043(4) 0.010(4) 0.008(3) -0.003(3)
C11 0.067(5) 0.046(4) 0.052(5) 0.012(4) 0.013(4) -0.005(4)
C105 0.048(4) 0.059(5) 0.031(4) 0.015(3) 0.007(3) 0.011(3)
C121 0.030(3) 0.035(4) 0.064(5) 0.008(4) -0.008(3) 0.003(3)
C123 0.025(3) 0.048(4) 0.057(5) 0.001(4) 0.005(3) 0.005(3)
C24 0.058(4) 0.046(4) 0.033(4) 0.013(3) 0.006(3) 0.011(3)
C127 0.057(4) 0.037(4) 0.035(4) -0.002(3) 0.011(3) 0.005(3)
C119 0.033(3) 0.038(4) 0.049(4) 0.014(3) -0.015(3) 0.006(3)
C22 0.028(3) 0.058(5) 0.034(4) 0.021(3) 0.004(3) -0.010(3)
C28 0.022(3) 0.064(5) 0.060(5) 0.014(4) 0.005(3) 0.011(3)
C218 0.066(5) 0.036(4) 0.051(5) 0.019(4) 0.012(4) 0.006(3)
C112 0.078(6) 0.044(4) 0.045(5) 0.003(4) 0.020(4) 0.025(4)
B200 0.026(3) 0.034(4) 0.026(3) 0.006(3) 0.001(3) 0.006(3)
C104 0.044(4) 0.048(4) 0.039(4) 0.014(3) 0.008(3) 0.012(3)
B1 0.022(3) 0.043(4) 0.027(3) 0.008(3) 0.009(3) 0.007(3)
C113 0.081(6) 0.045(5) 0.066(6) 0.023(4) 0.029(5) 0.031(4)
C118 0.053(4) 0.060(5) 0.047(5) 0.021(4) -0.012(3) 0.013(4)
C12 0.068(5) 0.041(4) 0.054(5) 0.013(4) -0.016(4) -0.009(4)
C204 0.032(4) 0.048(4) 0.055(5) 0.006(4) 0.014(3) -0.002(3)
C210 0.046(4) 0.048(4) 0.044(4) 0.013(4) 0.009(3) 0.000(3)
C18 0.055(4) 0.046(4) 0.032(4) 0.003(3) 0.002(3) 0.020(3)
C13 0.076(6) 0.059(5) 0.038(4) 0.011(4) -0.013(4) -0.017(5)
C211 0.063(5) 0.044(4) 0.047(5) 0.004(4) 0.016(4) -0.003(4)
C23 0.046(4) 0.070(5) 0.044(4) 0.025(4) 0.013(3) 0.001(4)
C122 0.025(4) 0.058(5) 0.107(8) 0.015(5) 0.012(4) 0.014(3)
C19 0.074(5) 0.042(4) 0.055(5) 0.024(4) 0.023(4) 0.012(4)
C111 0.074(6) 0.040(4) 0.061(5) 0.013(4) 0.025(4) 0.023(4)
C110 0.070(5) 0.056(5) 0.048(5) 0.017(4) 0.024(4) 0.021(4)
C205 0.027(4) 0.057(5) 0.070(6) 0.007(4) 0.017(3) -0.011(3)
C117 0.067(6) 0.058(5) 0.077(6) 0.031(5) 0.044(5) 0.014(4)

loop_
_atom_type_symbol
_atom_type_description
_atom_type_scat_dispersion_real
_atom_type_scat_dispersion_imag
_atom_type_scat_source
C C 0.0181 0.0091 'International Tables Vol C Tables 4.2.6.8 and 6.1.1.4'
H H 0.0000 0.0000 'International Tables Vol C Tables 4.2.6.8 and 6.1.1.4'
B B 0.0090 0.0039 'International Tables Vol C Tables 4.2.6.8 and 6.1.1.4'
N N 0.0311 0.0180 'International Tables Vol C Tables 4.2.6.8 and 6.1.1.4'
O O 0.0492 0.0322 'International Tables Vol C Tables 4.2.6.8 and 6.1.1.4'
W W -5.4734 5.5774 'International Tables Vol C Tables 4.2.6.8 and 6.1.1.4'

loop_
_geom_angle_atom_site_label_1
_geom_angle_atom_site_label_2
_geom_angle_atom_site_label_3
_geom_angle
_geom_angle_site_symmetry_1
_geom_angle_site_symmetry_3
_geom_angle_publ_flag
C100 W100 C102 83.9(3) . . ?
C100 W100 C101 82.2(3) . . ?
C102 W100 C101 87.1(3) . . ?
C100 W100 N104 102.7(2) . . ?
C102 W100 N104 95.6(2) . . ?
C101 W100 N104 174.6(2) . . ?
C100 W100 N102 102.0(2) . . ?
C102 W100 N102 173.8(2) . . ?
C101 W100 N102 95.4(2) . . ?
N104 W100 N102 81.5(2) . . ?
C100 W100 N100 173.7(2) . . ?
C102 W100 N100 91.6(2) . . ?
C101 W100 N100 93.1(2) . . ?
N104 W100 N100 82.21(19) . . ?
N102 W100 N100 82.57(19) . . ?
C1 W1 C3 81.6(3) . . ?
C1 W1 C2 84.7(3) . . ?
C3 W1 C2 87.7(3) . . ?
C1 W1 N5 103.6(2) . . ?
C3 W1 N5 173.9(2) . . ?
C2 W1 N5 95.9(2) . . ?
C1 W1 N3 101.1(2) . . ?
C3 W1 N3 94.8(3) . . ?
C2 W1 N3 174.0(2) . . ?
N5 W1 N3 81.16(19) . . ?
C1 W1 N1 173.9(2) . . ?
C3 W1 N1 92.9(2) . . ?
C2 W1 N1 92.6(2) . . ?
N5 W1 N1 82.11(19) . . ?
N3 W1 N1 81.88(19) . . ?
C200 W200 C201 82.2(3) . . ?
C200 W200 C202 83.1(3) . . ?
C201 W200 C202 87.7(3) . . ?
C200 W200 N204 104.8(2) . . ?
C201 W200 N204 94.7(2) . . ?
C202 W200 N204 172.0(2) . . ?
C200 W200 N202 100.0(2) . . ?
C201 W200 N202 176.2(2) . . ?
C202 W200 N202 95.6(3) . . ?
N204 W200 N202 81.78(19) . . ?
C200 W200 N200 172.6(2) . . ?
C201 W200 N200 93.5(2) . . ?
C202 W200 N200 90.8(2) . . ?
N204 W200 N200 81.52(18) . . ?
N202 W200 N200 84.59(19) . . ?
C224 N204 N205 108.0(5) . . ?
C224 N204 W200 132.7(4) . . ?
N205 N204 W200 119.3(4) . . ?
C219 N202 N203 107.8(5) . . ?
C219 N202 W200 131.9(5) . . ?
N203 N202 W200 120.3(4) . . ?
C214 N200 N201 106.7(5) . . ?
C214 N200 W200 135.0(4) . . ?
N201 N200 W200 118.0(4) . . ?
C226 N205 N204 108.1(5) . . ?
C226 N205 B200 130.6(5) . . ?
N204 N205 B200 121.4(5) . . ?
C25 N5 N6 107.2(5) . . ?
C25 N5 W1 131.4(4) . . ?
N6 N5 W1 120.3(4) . . ?
C216 N201 N200 110.5(5) . . ?
C216 N201 B200 128.2(5) . . ?
N200 N201 B200 121.2(5) . . ?
C20 N3 N4 106.8(5) . . ?
C20 N3 W1 131.6(4) . . ?
N4 N3 W1 121.6(4) . . ?
C119 N104 N105 107.5(5) . . ?
C119 N104 W100 131.7(5) . . ?
N105 N104 W100 120.3(4) . . ?
C17 N2 N1 108.5(5) . . ?
C17 N2 B1 130.8(5) . . ?
N1 N2 B1 120.5(5) . . ?
C124 N100 N101 106.5(5) . . ?
C124 N100 W100 135.0(4) . . ?
N101 N100 W100 118.5(4) . . ?
C114 N102 N103 107.3(5) . . ?
C114 N102 W100 131.9(5) . . ?
N103 N102 W100 120.6(4) . . ?
C121 N105 N104 108.5(6) . . ?
C121 N105 B100 130.9(6) . . ?
N104 N105 B100 120.4(5) . . ?
C116 N103 N102 108.7(6) . . ?
C116 N103 B100 131.0(6) . . ?
N102 N103 B100 119.7(5) . . ?
C8 N7 C4 118.4(5) . . ?
C15 N1 N2 107.1(5) . . ?
C15 N1 W1 134.2(4) . . ?
N2 N1 W1 118.5(4) . . ?
C27 N6 N5 108.7(5) . . ?
C27 N6 B1 130.7(5) . . ?
N5 N6 B1 120.6(5) . . ?
C222 N203 N202 108.9(6) . . ?
C222 N203 B200 130.7(6) . . ?
N202 N203 B200 120.4(5) . . ?
C126 N101 N100 109.2(5) . . ?
C126 N101 B100 130.2(5) . . ?
N100 N101 B100 120.5(5) . . ?
C203 N206 C207 117.5(5) . . ?
C22 N4 N3 108.6(6) . . ?
C22 N4 B1 131.6(6) . . ?
N3 N4 B1 119.0(5) . . ?
C212 N207 C208 115.9(6) . . ?
C103 N00T C107 119.7(6) . . ?
N7 C8 C7 122.6(6) . . ?
N7 C8 C9 114.4(5) . . ?
C7 C8 C9 123.1(6) . . ?
N101 C126 C125 107.8(6) . . ?
N101 C126 C127 123.8(6) . . ?
C125 C126 C127 128.4(6) . . ?
C216 C215 C214 105.4(6) . . ?
C216 C215 H215 127.3 . . ?
C214 C215 H215 127.3 . . ?
N201 C216 C215 107.2(6) . . ?
N201 C216 C217 122.9(6) . . ?
C215 C216 C217 129.9(6) . . ?
N205 C226 C225 108.1(5) . . ?
N205 C226 C227 122.4(6) . . ?
C225 C226 C227 129.5(6) . . ?
C4 C1 W1 173.3(5) . . ?
C126 C125 C124 106.1(6) . . ?
C126 C125 H125 126.9 . . ?
C124 C125 H125 126.9 . . ?
C112 N013 C108 118.5(7) . . ?
C214 C213 H21A 109.5 . . ?
C214 C213 H21B 109.5 . . ?
H21A C213 H21B 109.5 . . ?
C214 C213 H21C 109.5 . . ?
H21A C213 H21C 109.5 . . ?
H21B C213 H21C 109.5 . . ?
O1 C2 W1 178.3(7) . . ?
N200 C214 C215 110.2(5) . . ?
N200 C214 C213 123.1(6) . . ?
C215 C214 C213 126.7(6) . . ?
C25 C26 C27 106.4(6) . . ?
C25 C26 H26 126.8 . . ?
C27 C26 H26 126.8 . . ?
N206 C203 C204 123.2(6) . . ?
N206 C203 C200 117.1(6) . . ?
C204 C203 C200 119.7(6) . . ?
C7 C6 C5 119.4(6) . . ?
C7 C6 H6 120.3 . . ?
C5 C6 H6 120.3 . . ?
N7 C4 C5 122.5(6) . . ?
N7 C4 C1 116.1(5) . . ?
C5 C4 C1 121.5(6) . . ?
N203 C222 C220 108.2(6) . . ?
N203 C222 C221 122.6(7) . . ?
C220 C222 C221 129.2(7) . . ?
N8 C9 C10 124.0(7) . . ?
N8 C9 C8 114.6(6) . . ?
C10 C9 C8 121.3(7) . . ?
N202 C219 C220 109.2(6) . . ?
N202 C219 C218 123.2(6) . . ?
C220 C219 C218 127.6(7) . . ?
N00T C103 C104 121.1(6) . . ?
N00T C103 C100 117.9(6) . . ?
C104 C103 C100 120.9(7) . . ?
C103 C100 W100 169.0(5) . . ?
C6 C7 C8 119.1(6) . . ?
C6 C7 H7 120.5 . . ?
C8 C7 H7 120.5 . . ?
C6 C5 C4 118.0(6) . . ?
C6 C5 H5 121.0 . . ?
C4 C5 H5 121.0 . . ?
N207 C208 C209 122.9(7) . . ?
N207 C208 C207 115.4(6) . . ?
C209 C208 C207 121.7(6) . . ?
C226 C225 C224 106.5(6) . . ?
C226 C225 H225 126.7 . . ?
C224 C225 H225 126.7 . . ?
O200 C201 W200 173.4(6) . . ?
C17 C16 C15 105.9(6) . . ?
C17 C16 H16 127.1 . . ?
C15 C16 H16 127.1 . . ?
N204 C224 C225 109.3(6) . . ?
N204 C224 C223 122.3(6) . . ?
C225 C224 C223 128.3(6) . . ?
O2 C3 W1 176.9(7) . . ?
C216 C217 H21D 109.5 . . ?
C216 C217 H21E 109.5 . . ?
H21D C217 H21E 109.5 . . ?
C216 C217 H21F 109.5 . . ?
H21D C217 H21F 109.5 . . ?
H21E C217 H21F 109.5 . . ?
C222 C220 C219 105.8(6) . . ?
C222 C220 H220 127.1 . . ?
C219 C220 H220 127.1 . . ?
N5 C25 C26 110.3(6) . . ?
N5 C25 C24 122.0(6) . . ?
C26 C25 C24 127.7(6) . . ?
C116 C115 C114 106.7(7) . . ?
C116 C115 H115 126.7 . . ?
C114 C115 H115 126.7 . . ?
N2 C17 C16 108.8(6) . . ?
N2 C17 C18 123.0(6) . . ?
C16 C17 C18 128.3(6) . . ?
N206 C207 C206 122.1(6) . . ?
N206 C207 C208 116.1(5) . . ?
C206 C207 C208 121.8(6) . . ?
C9 N8 C13 115.5(7) . . ?
C210 C209 C208 119.5(6) . . ?
C210 C209 H209 120.2 . . ?
C208 C209 H209 120.2 . . ?
O100 C101 W100 176.6(6) . . ?
N1 C15 C16 109.8(6) . . ?
N1 C15 C14 121.8(6) . . ?
C16 C15 C14 128.5(6) . . ?
C226 C227 H22A 109.5 . . ?
C226 C227 H22B 109.5 . . ?
H22A C227 H22B 109.5 . . ?
C226 C227 H22C 109.5 . . ?
H22A C227 H22C 109.5 . . ?
H22B C227 H22C 109.5 . . ?
N100 C124 C125 110.4(6) . . ?
N100 C124 C123 121.6(6) . . ?
C125 C124 C123 128.0(6) . . ?
N00T C107 C106 121.2(7) . . ?
N00T C107 C108 117.5(6) . . ?
C106 C107 C108 121.3(6) . . ?
N6 C27 C26 107.3(6) . . ?
N6 C27 C28 121.7(7) . . ?
C26 C27 C28 131.0(7) . . ?
C203 C200 W200 168.7(5) . . ?
N013 C108 C109 121.5(7) . . ?
N013 C108 C107 117.0(7) . . ?
C109 C108 C107 121.6(6) . . ?
C224 C223 H22D 109.5 . . ?
C224 C223 H22E 109.5 . . ?
H22D C223 H22E 109.5 . . ?
C224 C223 H22F 109.5 . . ?
H22D C223 H22F 109.5 . . ?
H22E C223 H22F 109.5 . . ?
N102 C114 C115 109.5(7) . . ?
N102 C114 C113 122.2(6) . . ?
C115 C114 C113 128.3(7) . . ?
N105 B100 N103 109.1(6) . . ?
N105 B100 N101 110.0(6) . . ?
N103 B100 N101 109.7(5) . . ?
N105 B100 H100 111(4) . . ?
N103 B100 H100 108(4) . . ?
N101 B100 H100 109(3) . . ?
C110 C109 C108 119.1(7) . . ?
C110 C109 H109 120.5 . . ?
C108 C109 H109 120.5 . . ?
O201 C202 W200 177.3(7) . . ?
C105 C106 C107 119.4(7) . . ?
C105 C106 H106 120.3 . . ?
C107 C106 H106 120.3 . . ?
N103 C116 C115 107.8(6) . . ?
N103 C116 C117 123.0(7) . . ?
C115 C116 C117 129.2(7) . . ?
O101 C102 W100 177.6(6) . . ?
C22 C21 C20 105.8(6) . . ?
C22 C21 H21 127.1 . . ?
C20 C21 H21 127.1 . . ?
C222 C221 H22G 109.5 . . ?
C222 C221 H22H 109.5 . . ?
H22G C221 H22H 109.5 . . ?
C222 C221 H22I 109.5 . . ?
H22G C221 H22I 109.5 . . ?
H22H C221 H22I 109.5 . . ?
N207 C212 C211 125.1(7) . . ?
N207 C212 H212 117.4 . . ?
C211 C212 H212 117.4 . . ?
C15 C14 H14A 109.5 . . ?
C15 C14 H14B 109.5 . . ?
H14A C14 H14B 109.5 . . ?
C15 C14 H14C 109.5 . . ?
H14A C14 H14C 109.5 . . ?
H14B C14 H14C 109.5 . . ?
N3 C20 C21 109.7(6) . . ?
N3 C20 C19 122.8(6) . . ?
C21 C20 C19 127.4(7) . . ?
C205 C206 C207 119.8(6) . . ?
C205 C206 H206 120.1 . . ?
C207 C206 H206 120.1 . . ?
C121 C120 C119 107.4(7) . . ?
C121 C120 H120 126.3 . . ?
C119 C120 H120 126.3 . . ?
C9 C10 C11 119.3(7) . . ?
C9 C10 H10 120.4 . . ?
C11 C10 H10 120.4 . . ?
C12 C11 C10 117.6(7) . . ?
C12 C11 H11 121.2 . . ?
C10 C11 H11 121.2 . . ?
C106 C105 C104 119.2(7) . . ?
C106 C105 H105 120.4 . . ?
C104 C105 H105 120.4 . . ?
C120 C121 N105 107.9(7) . . ?
C120 C121 C122 130.7(7) . . ?
N105 C121 C122 121.4(8) . . ?
C124 C123 H12A 109.5 . . ?
C124 C123 H12B 109.5 . . ?
H12A C123 H12B 109.5 . . ?
C124 C123 H12C 109.5 . . ?
H12A C123 H12C 109.5 . . ?
H12B C123 H12C 109.5 . . ?
C25 C24 H24A 109.5 . . ?
C25 C24 H24B 109.5 . . ?
H24A C24 H24B 109.5 . . ?
C25 C24 H24C 109.5 . . ?
H24A C24 H24C 109.5 . . ?
H24B C24 H24C 109.5 . . ?
C126 C127 H12D 109.5 . . ?
C126 C127 H12E 109.5 . . ?
H12D C127 H12E 109.5 . . ?
C126 C127 H12F 109.5 . . ?
H12D C127 H12F 109.5 . . ?
H12E C127 H12F 109.5 . . ?
N104 C119 C120 108.7(7) . . ?
N104 C119 C118 122.8(6) . . ?
C120 C119 C118 128.4(7) . . ?
N4 C22 C21 109.1(6) . . ?
N4 C22 C23 122.4(7) . . ?
C21 C22 C23 128.6(7) . . ?
C27 C28 H28A 109.5 . . ?
C27 C28 H28B 109.5 . . ?
H28A C28 H28B 109.5 . . ?
C27 C28 H28C 109.5 . . ?
H28A C28 H28C 109.5 . . ?
H28B C28 H28C 109.5 . . ?
C219 C218 H21G 109.5 . . ?
C219 C218 H21H 109.5 . . ?
H21G C218 H21H 109.5 . . ?
C219 C218 H21I 109.5 . . ?
H21G C218 H21I 109.5 . . ?
H21H C218 H21I 109.5 . . ?
N013 C112 C111 124.0(7) . . ?
N013 C112 H112 118.0 . . ?
C111 C112 H112 118.0 . . ?
N203 B200 N205 109.6(5) . . ?
N203 B200 N201 109.2(5) . . ?
N205 B200 N201 108.1(5) . . ?
N203 B200 H200 113(4) . . ?
N205 B200 H200 103(4) . . ?
N201 B200 H200 114(4) . . ?
C105 C104 C103 119.4(7) . . ?
C105 C104 H104 120.3 . . ?
C103 C104 H104 120.3 . . ?
N6 B1 N2 109.9(5) . . ?
N6 B1 N4 107.4(5) . . ?
N2 B1 N4 110.2(5) . . ?
N6 B1 H1 108(3) . . ?
N2 B1 H1 110(3) . . ?
N4 B1 H1 111(3) . . ?
C114 C113 H11A 109.5 . . ?
C114 C113 H11B 109.5 . . ?
H11A C113 H11B 109.5 . . ?
C114 C113 H11C 109.5 . . ?
H11A C113 H11C 109.5 . . ?
H11B C113 H11C 109.5 . . ?
C119 C118 H11D 109.5 . . ?
C119 C118 H11E 109.5 . . ?
H11D C118 H11E 109.5 . . ?
C119 C118 H11F 109.5 . . ?
H11D C118 H11F 109.5 . . ?
H11E C118 H11F 109.5 . . ?
C13 C12 C11 118.3(8) . . ?
C13 C12 H12 120.9 . . ?
C11 C12 H12 120.9 . . ?
C205 C204 C203 119.1(7) . . ?
C205 C204 H204 120.5 . . ?
C203 C204 H204 120.5 . . ?
C209 C210 C211 118.4(7) . . ?
C209 C210 H210 120.8 . . ?
C211 C210 H210 120.8 . . ?
C17 C18 H18A 109.5 . . ?
C17 C18 H18B 109.5 . . ?
H18A C18 H18B 109.5 . . ?
C17 C18 H18C 109.5 . . ?
H18A C18 H18C 109.5 . . ?
H18B C18 H18C 109.5 . . ?
C12 C13 N8 125.1(8) . . ?
C12 C13 H13 117.5 . . ?
N8 C13 H13 117.5 . . ?
C212 C211 C210 118.0(7) . . ?
C212 C211 H211 121.0 . . ?
C210 C211 H211 121.0 . . ?
C22 C23 H23A 109.5 . . ?
C22 C23 H23B 109.5 . . ?
H23A C23 H23B 109.5 . . ?
C22 C23 H23C 109.5 . . ?
H23A C23 H23C 109.5 . . ?
H23B C23 H23C 109.5 . . ?
C121 C122 H12G 109.5 . . ?
C121 C122 H12H 109.5 . . ?
H12G C122 H12H 109.5 . . ?
C121 C122 H12I 109.5 . . ?
H12G C122 H12I 109.5 . . ?
H12H C122 H12I 109.5 . . ?
C20 C19 H19A 109.5 . . ?
C20 C19 H19B 109.5 . . ?
H19A C19 H19B 109.5 . . ?
C20 C19 H19C 109.5 . . ?
H19A C19 H19C 109.5 . . ?
H19B C19 H19C 109.5 . . ?
C112 C111 C110 118.6(8) . . ?
C112 C111 H111 120.7 . . ?
C110 C111 H111 120.7 . . ?
C109 C110 C111 118.3(8) . . ?
C109 C110 H110 120.9 . . ?
C111 C110 H110 120.9 . . ?
C206 C205 C204 118.4(6) . . ?
C206 C205 H205 120.8 . . ?
C204 C205 H205 120.8 . . ?
C116 C117 H11G 109.5 . . ?
C116 C117 H11H 109.5 . . ?
H11G C117 H11H 109.5 . . ?
C116 C117 H11I 109.5 . . ?
H11G C117 H11I 109.5 . . ?
H11H C117 H11I 109.5 . . ?

loop_
_geom_bond_atom_site_label_1
_geom_bond_atom_site_label_2
_geom_bond_distance
_geom_bond_site_symmetry_2
_geom_bond_publ_flag
W100 C100 1.812(6) . ?
W100 C102 1.985(8) . ?
W100 C101 1.999(7) . ?
W100 N104 2.217(5) . ?
W100 N102 2.225(5) . ?
W100 N100 2.288(5) . ?
W1 C1 1.824(6) . ?
W1 C3 1.996(8) . ?
W1 C2 2.019(7) . ?
W1 N5 2.216(5) . ?
W1 N3 2.222(5) . ?
W1 N1 2.293(5) . ?
W200 C200 1.819(6) . ?
W200 C201 1.978(7) . ?
W200 C202 1.996(8) . ?
W200 N204 2.214(5) . ?
W200 N202 2.220(5) . ?
W200 N200 2.293(5) . ?
N204 C224 1.314(8) . ?
N204 N205 1.380(7) . ?
N202 C219 1.330(9) . ?
N202 N203 1.371(7) . ?
N200 C214 1.329(8) . ?
N200 N201 1.363(7) . ?
N205 C226 1.353(8) . ?
N205 B200 1.538(9) . ?
N5 C25 1.332(9) . ?
N5 N6 1.375(7) . ?
N201 C216 1.349(8) . ?
N201 B200 1.552(8) . ?
N3 C20 1.345(9) . ?
N3 N4 1.371(7) . ?
N104 C119 1.335(9) . ?
N104 N105 1.377(7) . ?
N2 C17 1.354(8) . ?
N2 N1 1.381(7) . ?
N2 B1 1.530(8) . ?
N100 C124 1.328(8) . ?
N100 N101 1.372(7) . ?
N102 C114 1.333(9) . ?
N102 N103 1.379(7) . ?
N105 C121 1.359(9) . ?
N105 B100 1.513(10) . ?
N103 C116 1.353(9) . ?
N103 B100 1.521(10) . ?
N7 C8 1.339(8) . ?
N7 C4 1.343(8) . ?
N1 C15 1.340(8) . ?
N6 C27 1.371(9) . ?
N6 B1 1.529(9) . ?
N203 C222 1.348(9) . ?
N203 B200 1.529(9) . ?
N101 C126 1.346(8) . ?
N101 B100 1.549(8) . ?
N206 C203 1.338(8) . ?
N206 C207 1.364(8) . ?
O200 C201 1.157(9) . ?
O100 C101 1.133(9) . ?
N4 C22 1.341(9) . ?
N4 B1 1.547(10) . ?
N207 C212 1.337(10) . ?
N207 C208 1.342(8) . ?
O2 C3 1.147(9) . ?
O1 C2 1.125(9) . ?
N00T C103 1.353(9) . ?
N00T C107 1.355(8) . ?
O201 C202 1.128(9) . ?
C8 C7 1.396(9) . ?
C8 C9 1.494(9) . ?
C126 C125 1.372(9) . ?
C126 C127 1.491(8) . ?
C215 C216 1.390(9) . ?
C215 C214 1.399(9) . ?
C215 H215 0.9300 . ?
C216 C217 1.496(9) . ?
C226 C225 1.366(9) . ?
C226 C227 1.499(8) . ?
O101 C102 1.145(9) . ?
C1 C4 1.443(8) . ?
C125 C124 1.372(9) . ?
C125 H125 0.9300 . ?
N013 C112 1.320(11) . ?
N013 C108 1.337(8) . ?
C213 C214 1.512(8) . ?
C213 H21A 0.9600 . ?
C213 H21B 0.9600 . ?
C213 H21C 0.9600 . ?
C26 C25 1.379(9) . ?
C26 C27 1.381(10) . ?
C26 H26 0.9300 . ?
C203 C204 1.393(9) . ?
C203 C200 1.439(8) . ?
C6 C7 1.383(10) . ?
C6 C5 1.384(9) . ?
C6 H6 0.9300 . ?
C4 C5 1.418(8) . ?
C222 C220 1.380(10) . ?
C222 C221 1.491(10) . ?
C9 N8 1.327(9) . ?
C9 C10 1.351(10) . ?
C219 C220 1.398(10) . ?
C219 C218 1.501(9) . ?
C103 C104 1.393(10) . ?
C103 C100 1.434(9) . ?
C7 H7 0.9300 . ?
C5 H5 0.9300 . ?
C208 C209 1.382(9) . ?
C208 C207 1.478(9) . ?
C225 C224 1.387(9) . ?
C225 H225 0.9300 . ?
C16 C17 1.372(9) . ?
C16 C15 1.390(9) . ?
C16 H16 0.9300 . ?
C224 C223 1.509(9) . ?
C217 H21D 0.9600 . ?
C217 H21E 0.9600 . ?
C217 H21F 0.9600 . ?
C220 H220 0.9300 . ?
C25 C24 1.500(9) . ?
C115 C116 1.375(11) . ?
C115 C114 1.380(10) . ?
C115 H115 0.9300 . ?
C17 C18 1.510(9) . ?
C207 C206 1.388(9) . ?
N8 C13 1.361(10) . ?
C209 C210 1.366(10) . ?
C209 H209 0.9300 . ?
C15 C14 1.501(8) . ?
C227 H22A 0.9600 . ?
C227 H22B 0.9600 . ?
C227 H22C 0.9600 . ?
C124 C123 1.504(8) . ?
C107 C106 1.394(11) . ?
C107 C108 1.460(11) . ?
C27 C28 1.486(9) . ?
C108 C109 1.396(11) . ?
C223 H22D 0.9600 . ?
C223 H22E 0.9600 . ?
C223 H22F 0.9600 . ?
C114 C113 1.495(10) . ?
B100 H100 1.15(6) . ?
C109 C110 1.385(12) . ?
C109 H109 0.9300 . ?
C106 C105 1.382(11) . ?
C106 H106 0.9300 . ?
C116 C117 1.510(9) . ?
C21 C22 1.367(11) . ?
C21 C20 1.376(10) . ?
C21 H21 0.9300 . ?
C221 H22G 0.9600 . ?
C221 H22H 0.9600 . ?
C221 H22I 0.9600 . ?
C212 C211 1.361(11) . ?
C212 H212 0.9300 . ?
C14 H14A 0.9600 . ?
C14 H14B 0.9600 . ?
C14 H14C 0.9600 . ?
C20 C19 1.498(10) . ?
C206 C205 1.383(10) . ?
C206 H206 0.9300 . ?
C120 C121 1.356(12) . ?
C120 C119 1.387(10) . ?
C120 H120 0.9300 . ?
C10 C11 1.396(10) . ?
C10 H10 0.9300 . ?
C11 C12 1.389(11) . ?
C11 H11 0.9300 . ?
C105 C104 1.391(10) . ?
C105 H105 0.9300 . ?
C121 C122 1.484(10) . ?
C123 H12A 0.9600 . ?
C123 H12B 0.9600 . ?
C123 H12C 0.9600 . ?
C24 H24A 0.9600 . ?
C24 H24B 0.9600 . ?
C24 H24C 0.9600 . ?
C127 H12D 0.9600 . ?
C127 H12E 0.9600 . ?
C127 H12F 0.9600 . ?
C119 C118 1.491(10) . ?
C22 C23 1.511(9) . ?
C28 H28A 0.9600 . ?
C28 H28B 0.9600 . ?
C28 H28C 0.9600 . ?
C218 H21G 0.9600 . ?
C218 H21H 0.9600 . ?
C218 H21I 0.9600 . ?
C112 C111 1.362(13) . ?
C112 H112 0.9300 . ?
B200 H200 1.07(6) . ?
C104 H104 0.9300 . ?
B1 H1 1.26(6) . ?
C113 H11A 0.9600 . ?
C113 H11B 0.9600 . ?
C113 H11C 0.9600 . ?
C118 H11D 0.9600 . ?
C118 H11E 0.9600 . ?
C118 H11F 0.9600 . ?
C12 C13 1.338(12) . ?
C12 H12 0.9300 . ?
C204 C205 1.384(10) . ?
C204 H204 0.9300 . ?
C210 C211 1.389(10) . ?
C210 H210 0.9300 . ?
C18 H18A 0.9600 . ?
C18 H18B 0.9600 . ?
C18 H18C 0.9600 . ?
C13 H13 0.9300 . ?
C211 H211 0.9300 . ?
C23 H23A 0.9600 . ?
C23 H23B 0.9600 . ?
C23 H23C 0.9600 . ?
C122 H12G 0.9600 . ?
C122 H12H 0.9600 . ?
C122 H12I 0.9600 . ?
C19 H19A 0.9600 . ?
C19 H19B 0.9600 . ?
C19 H19C 0.9600 . ?
C111 C110 1.388(10) . ?
C111 H111 0.9300 . ?
C110 H110 0.9300 . ?
C205 H205 0.9300 . ?
C117 H11G 0.9600 . ?
C117 H11H 0.9600 . ?
C117 H11I 0.9600 . ?
